data_4310693
loop_
_publ_author_name
'Brooke Woodard'
'Roger D. Willett'
'Salim Haddad'
'Brendan Twamley'
'Carlos J. Gomez-Garcia'
'Eugenio Coronado'

_publ_section_title
;
 Structure of Two Azide Salts of a Copper(II) Macrocycle and Magnetic
 Properties of Cu(14ane)Cu(N3)4
;
_journal_name_full 'Inorganic Chemistry'
_journal_page_first 1822
_journal_page_last 1824
_journal_paper_doi 10.1021/ic030272d
_journal_volume 43
_journal_year 2004
_chemical_formula_sum 'C10 H24 B0 Cu2 F0 N16'
_chemical_formula_weight 495.53
_chemical_name_common 'copper(14ane) tetraazidocopper(II)'
_chemical_name_systematic
; 
 ? 
;
_space_group_IT_number 2
_symmetry_cell_setting triclinic
_symmetry_space_group_name_Hall '-P 1'
_symmetry_space_group_name_H-M 'P -1'
_atom_sites_solution_hydrogens geom
_atom_sites_solution_primary direct
_atom_sites_solution_secondary difmap
_audit_creation_method SHELXL-97
_cell_angle_alpha 95.746(6)
_cell_angle_beta 102.678(5)
_cell_angle_gamma 97.648(5)
_cell_formula_units_Z 1
_cell_length_a 7.674(3)
_cell_length_b 7.703(3)
_cell_length_c 8.476(3)
_cell_measurement_temperature 293(2)
_cell_volume 480.1(3)
_computing_cell_refinement 'Bruker SMART'
_computing_data_collection 'Bruker SMART'
_computing_data_reduction 'Bruker SHELXTL'
_computing_molecular_graphics 'Bruker SHELXTL'
_computing_publication_material 'Bruker SHELXTL'
_computing_structure_refinement 'SHELXL-97 (Sheldrick, 1997)'
_computing_structure_solution 'SHELXS-97 (Sheldrick, 1990)'
_diffrn_ambient_temperature 293(2)
_diffrn_measured_fraction_theta_full 0.998
_diffrn_measured_fraction_theta_max 0.998
_diffrn_measurement_device_type 'CCD detector'
_diffrn_measurement_method 'phi and omega'
_diffrn_radiation_monochromator graphite
_diffrn_radiation_source 'fine-focus sealed tube'
_diffrn_radiation_type MoK\a
_diffrn_radiation_wavelength 0.71073
_diffrn_reflns_av_R_equivalents 0.0318
_diffrn_reflns_av_sigmaI/netI 0.0413
_diffrn_reflns_limit_h_max 9
_diffrn_reflns_limit_h_min -9
_diffrn_reflns_limit_k_max 9
_diffrn_reflns_limit_k_min -9
_diffrn_reflns_limit_l_max 9
_diffrn_reflns_limit_l_min -10
_diffrn_reflns_number 4192
_diffrn_reflns_theta_full 25.02
_diffrn_reflns_theta_max 25.02
_diffrn_reflns_theta_min 2.49
_diffrn_standards_interval_count '50 frames, beginning and end'
_exptl_absorpt_coefficient_mu 2.250
_exptl_absorpt_correction_type empirical
_exptl_absorpt_process_details SADABS
_exptl_crystal_colour red
_exptl_crystal_density_diffrn 1.714
_exptl_crystal_density_method 'not measured'
_exptl_crystal_description needle
_exptl_crystal_F_000 254
_refine_diff_density_max 0.330
_refine_diff_density_min -0.236
_refine_diff_density_rms 0.058
_refine_ls_extinction_coef 0.0000(15)
_refine_ls_extinction_expression Fc^*^=kFc[1+0.001xFc^2^\l^3^/sin(2\q)]^-1/4^
_refine_ls_extinction_method SHELXL
_refine_ls_goodness_of_fit_ref 1.031
_refine_ls_hydrogen_treatment mixed
_refine_ls_matrix_type full
_refine_ls_number_parameters 179
_refine_ls_number_reflns 1679
_refine_ls_number_restraints 12
_refine_ls_restrained_S_all 1.027
_refine_ls_R_factor_all 0.0507
_refine_ls_R_factor_gt 0.0277
_refine_ls_shift/su_max 0.751
_refine_ls_shift/su_mean 0.004
_refine_ls_structure_factor_coef Fsqd
_refine_ls_weighting_details 'calc w=1/[\s^2^(Fo^2^)+(0.0250P)^2^+0.0665P] where P=(Fo^2^+2Fc^2^)/3'
_refine_ls_weighting_scheme calc
_refine_ls_wR_factor_gt 0.0550
_refine_ls_wR_factor_ref 0.0602
_reflns_number_gt 1213
_reflns_number_total 1679
_reflns_threshold_expression >2sigma(I)
_cod_data_source_file ic030272d_si1__1.cif
_cod_data_source_block bt148a
_cod_database_code 4310693

loop_
_symmetry_equiv_pos_as_xyz
'x, y, z'
'-x, -y, -z'

loop_
_atom_site_label
_atom_site_type_symbol
_atom_site_fract_x
_atom_site_fract_y
_atom_site_fract_z
_atom_site_U_iso_or_equiv
_atom_site_adp_type
_atom_site_occupancy
_atom_site_symmetry_multiplicity
_atom_site_calc_flag
_atom_site_refinement_flags
_atom_site_disorder_assembly
_atom_site_disorder_group
Cu1 Cu 2.0000 1.0000 1.0000 0.02642(17) Uani 1 2 d S . .
N1 N 1.9946(3) 1.1324(3) 0.8047(3) 0.0323(6) Uani 1 1 d D . .
H1 H 1.940(3) 1.235(2) 0.835(3) 0.041(9) Uiso 1 1 d D . .
C2 C 1.8682(5) 1.0192(5) 0.6635(4) 0.0420(8) Uani 1 1 d D . .
H2B H 1.932(3) 0.928(2) 0.625(3) 0.025(7) Uiso 1 1 d D . .
H2A H 1.827(4) 1.089(3) 0.576(3) 0.045(9) Uiso 1 1 d D . .
C3 C 1.7102(4) 0.9327(5) 0.7199(4) 0.0424(8) Uani 1 1 d D . .
H3B H 1.647(3) 1.025(3) 0.758(3) 0.040(9) Uiso 1 1 d D . .
H3A H 1.619(3) 0.850(3) 0.637(3) 0.048(9) Uiso 1 1 d D . .
N4 N 1.7803(3) 0.8393(3) 0.8594(3) 0.0306(6) Uani 1 1 d D . .
H4 H 1.827(3) 0.737(2) 0.815(3) 0.036(9) Uiso 1 1 d D . .
C5 C 1.6355(4) 0.7712(4) 0.9386(5) 0.0421(9) Uani 1 1 d D . .
H5B H 1.584(4) 0.873(2) 0.977(4) 0.052(10) Uiso 1 1 d D . .
H5A H 1.540(3) 0.689(3) 0.860(3) 0.048(9) Uiso 1 1 d D . .
C6 C 1.7062(5) 0.6805(5) 1.0834(5) 0.0493(10) Uani 1 1 d D . .
H6B H 1.766(4) 0.583(3) 1.050(4) 0.054(10) Uiso 1 1 d D . .
H6A H 1.601(3) 0.630(4) 1.122(4) 0.058(10) Uiso 1 1 d D . .
C7 C 1.8283(5) 0.8022(5) 1.2281(4) 0.0434(9) Uani 1 1 d D . .
H7B H 1.779(4) 0.910(2) 1.253(4) 0.049(10) Uiso 1 1 d D . .
H7A H 1.846(4) 0.740(3) 1.324(2) 0.045(9) Uiso 1 1 d D . .
Cu2 Cu 2.0000 0.5000 0.5000 0.03233(18) Uani 1 2 d S . .
N11 N 1.8556(4) 0.5036(4) 0.6664(3) 0.0473(8) Uani 1 1 d . . .
N12 N 1.7074(4) 0.4195(4) 0.6440(3) 0.0393(7) Uani 1 1 d . . .
N13 N 1.5651(4) 0.3414(4) 0.6293(4) 0.0613(9) Uani 1 1 d . . .
N21 N 2.1908(4) 0.6804(4) 0.6465(3) 0.0447(8) Uani 1 1 d . . .
N22 N 2.1882(3) 0.7288(3) 0.7838(3) 0.0321(6) Uani 1 1 d . . .
N23 N 2.1932(3) 0.7805(4) 0.9180(3) 0.0412(7) Uani 1 1 d . . .

loop_
_atom_site_aniso_label
_atom_site_aniso_U_11
_atom_site_aniso_U_22
_atom_site_aniso_U_33
_atom_site_aniso_U_23
_atom_site_aniso_U_13
_atom_site_aniso_U_12
Cu1 0.0261(3) 0.0292(3) 0.0214(3) 0.0002(2) 0.0047(2) -0.0010(2)
N1 0.0383(14) 0.0331(15) 0.0283(14) 0.0036(11) 0.0122(11) 0.0091(12)
C2 0.055(2) 0.048(2) 0.0229(18) 0.0024(16) 0.0062(16) 0.0164(17)
C3 0.0391(19) 0.047(2) 0.0317(19) -0.0086(16) -0.0058(15) 0.0079(16)
N4 0.0286(13) 0.0299(15) 0.0306(15) -0.0061(12) 0.0064(11) 0.0036(11)
C5 0.0295(18) 0.038(2) 0.055(2) -0.0070(17) 0.0141(16) -0.0037(15)
C6 0.051(2) 0.035(2) 0.067(3) 0.0047(19) 0.033(2) -0.0032(17)
C7 0.055(2) 0.044(2) 0.040(2) 0.0145(17) 0.0252(18) 0.0087(18)
Cu2 0.0353(3) 0.0314(4) 0.0283(3) -0.0032(3) 0.0067(3) 0.0049(3)
N11 0.0371(16) 0.0563(19) 0.0428(17) -0.0191(14) 0.0164(13) -0.0052(14)
N12 0.0477(18) 0.0405(17) 0.0316(16) -0.0032(12) 0.0139(13) 0.0120(14)
N13 0.0479(19) 0.069(2) 0.062(2) -0.0084(17) 0.0224(16) -0.0106(17)
N21 0.0467(17) 0.0524(19) 0.0286(17) -0.0104(14) 0.0110(14) -0.0065(15)
N22 0.0245(13) 0.0307(14) 0.0385(17) -0.0015(12) 0.0055(11) 0.0029(11)
N23 0.0389(15) 0.0484(17) 0.0329(17) -0.0117(13) 0.0086(12) 0.0078(13)

loop_
_atom_type_symbol
_atom_type_description
_atom_type_scat_dispersion_real
_atom_type_scat_dispersion_imag
_atom_type_scat_source
C C 0.0033 0.0016 'International Tables Vol C Tables 4.2.6.8 and 6.1.1.4'
H H 0.0000 0.0000 'International Tables Vol C Tables 4.2.6.8 and 6.1.1.4'
B B 0.0013 0.0007 'International Tables Vol C Tables 4.2.6.8 and 6.1.1.4'
N N 0.0061 0.0033 'International Tables Vol C Tables 4.2.6.8 and 6.1.1.4'
F F 0.0171 0.0103 'International Tables Vol C Tables 4.2.6.8 and 6.1.1.4'
Cu Cu 0.3201 1.2651 'International Tables Vol C Tables 4.2.6.8 and 6.1.1.4'

loop_
_geom_angle_atom_site_label_1
_geom_angle_atom_site_label_2
_geom_angle_atom_site_label_3
_geom_angle
_geom_angle_site_symmetry_1
_geom_angle_site_symmetry_3
_geom_angle_publ_flag
N4 Cu1 N4 180.0 . 2_977 ?
N4 Cu1 N1 94.15(10) . 2_977 ?
N4 Cu1 N1 85.85(10) 2_977 2_977 ?
N4 Cu1 N1 85.85(10) . . ?
N4 Cu1 N1 94.15(10) 2_977 . ?
N1 Cu1 N1 180.000(1) 2_977 . ?
C2 N1 C7 113.4(3) . 2_977 ?
C2 N1 Cu1 106.93(19) . . ?
C7 N1 Cu1 116.5(2) 2_977 . ?
N1 C2 C3 108.5(3) . . ?
N4 C3 C2 108.2(3) . . ?
C3 N4 C5 112.0(3) . . ?
C3 N4 Cu1 106.73(19) . . ?
C5 N4 Cu1 117.9(2) . . ?
N4 C5 C6 112.4(3) . . ?
C5 C6 C7 114.6(3) . . ?
N1 C7 C6 111.7(3) 2_977 . ?
N11 Cu2 N11 180.000(1) 2_966 . ?
N11 Cu2 N21 89.76(11) 2_966 2_966 ?
N11 Cu2 N21 90.24(11) . 2_966 ?
N11 Cu2 N21 90.24(11) 2_966 . ?
N11 Cu2 N21 89.76(11) . . ?
N21 Cu2 N21 180.000(1) 2_966 . ?
N12 N11 Cu2 122.8(2) . . ?
N13 N12 N11 177.1(3) . . ?
N22 N21 Cu2 123.0(2) . . ?
N23 N22 N21 176.9(3) . . ?

loop_
_geom_bond_atom_site_label_1
_geom_bond_atom_site_label_2
_geom_bond_distance
_geom_bond_site_symmetry_2
_geom_bond_publ_flag
Cu1 N4 2.015(2) . ?
Cu1 N4 2.015(2) 2_977 ?
Cu1 N1 2.025(3) 2_977 ?
Cu1 N1 2.025(3) . ?
N1 C2 1.479(4) . ?
N1 C7 1.480(4) 2_977 ?
C2 C3 1.498(5) . ?
C3 N4 1.483(4) . ?
N4 C5 1.484(4) . ?
C5 C6 1.506(5) . ?
C6 C7 1.514(5) . ?
C7 N1 1.480(4) 2_977 ?
Cu2 N11 1.976(3) 2_966 ?
Cu2 N11 1.976(3) . ?
Cu2 N21 1.983(3) 2_966 ?
Cu2 N21 1.983(3) . ?
N11 N12 1.198(4) . ?
N12 N13 1.149(4) . ?
N21 N22 1.191(3) . ?
N22 N23 1.157(3) . ?

loop_
_geom_torsion_atom_site_label_1
_geom_torsion_atom_site_label_2
_geom_torsion_atom_site_label_3
_geom_torsion_atom_site_label_4
_geom_torsion
_geom_torsion_site_symmetry_1
_geom_torsion_site_symmetry_2
_geom_torsion_site_symmetry_3
_geom_torsion_site_symmetry_4
_geom_torsion_publ_flag
N4 Cu1 N1 C2 -12.9(2) . . . . ?
N4 Cu1 N1 C2 167.1(2) 2_977 . . . ?
N1 Cu1 N1 C2 108(100) 2_977 . . . ?
N4 Cu1 N1 C7 -140.9(2) . . . 2_977 ?
N4 Cu1 N1 C7 39.1(2) 2_977 . . 2_977 ?
N1 Cu1 N1 C7 -20(100) 2_977 . . 2_977 ?
C7 N1 C2 C3 168.9(3) 2_977 . . . ?
Cu1 N1 C2 C3 39.1(3) . . . . ?
N1 C2 C3 N4 -54.5(4) . . . . ?
C2 C3 N4 C5 171.8(3) . . . . ?
C2 C3 N4 Cu1 41.4(3) . . . . ?
N4 Cu1 N4 C3 -175(100) 2_977 . . . ?
N1 Cu1 N4 C3 164.3(2) 2_977 . . . ?
N1 Cu1 N4 C3 -15.7(2) . . . . ?
N4 Cu1 N4 C5 58(100) 2_977 . . . ?
N1 Cu1 N4 C5 37.3(2) 2_977 . . . ?
N1 Cu1 N4 C5 -142.7(2) . . . . ?
C3 N4 C5 C6 -178.4(3) . . . . ?
Cu1 N4 C5 C6 -54.0(3) . . . . ?
N4 C5 C6 C7 68.2(4) . . . . ?
C5 C6 C7 N1 -70.7(4) . . . 2_977 ?
N11 Cu2 N11 N12 99(100) 2_966 . . . ?
N21 Cu2 N11 N12 -3.6(3) 2_966 . . . ?
N21 Cu2 N11 N12 176.4(3) . . . . ?
Cu2 N11 N12 N13 176(7) . . . . ?
N11 Cu2 N21 N22 -172.7(3) 2_966 . . . ?
N11 Cu2 N21 N22 7.3(3) . . . . ?
N21 Cu2 N21 N22 70(100) 2_966 . . . ?
Cu2 N21 N22 N23 176(6) . . . . ?
